data_4034886
loop_
_publ_author_name
'Kim, Simon J.'
'Lough, Alan J.'
'Batey, Robert A.'

_publ_section_title
;
 An Approach to the 9-Oxo-10-oxabicyclo[5.3.0]dec-2-ene Core of the
 Guaianolide and Pseudoguaianolide Sesquiterpenes via a Domino
 Electrocyclic Ring-Opening/Carboxylic Acid Trapping of a
 gem-Dibromocyclopropane.
;
_journal_issue 22
_journal_name_full 'The Journal of organic chemistry'
_journal_page_first 13799
_journal_page_last 13810
_journal_paper_doi 10.1021/acs.joc.8b02081
_journal_volume 83
_journal_year 2018
_chemical_formula_moiety 'C8 H9 Br O2'
_chemical_formula_sum 'C8 H9 Br O2'
_chemical_formula_weight 217.06
_space_group_crystal_system monoclinic
_space_group_IT_number 14
_space_group_name_Hall '-P 2ybc'
_space_group_name_H-M_alt 'P 1 21/c 1'
_atom_sites_solution_hydrogens geom
_audit_creation_method SHELXL-2014/7
_cell_angle_alpha 90
_cell_angle_beta 97.883(2)
_cell_angle_gamma 90
_cell_formula_units_Z 4
_cell_length_a 8.6931(6)
_cell_length_b 10.0516(7)
_cell_length_c 9.0312(7)
_cell_measurement_reflns_used 5235
_cell_measurement_temperature 150(2)
_cell_measurement_theta_max 27.54
_cell_measurement_theta_min 2.37
_cell_volume 781.69(10)
_computing_cell_refinement APEX2
_computing_data_collection 'APEX2 (Bruker, 2014)'
_computing_data_reduction 'SAINT (Bruker, 2014)'
_computing_molecular_graphics 'PLATON (Spek, 2009)'
_computing_publication_material 'SHELXTL (Sheldrick, 2008)'
_computing_structure_refinement 'SHELXL-2014/7 (Sheldrick, 2015b)'
_computing_structure_solution 'SHELXT (Sheldrick, 2015a)'
_diffrn_ambient_temperature 150(2)
_diffrn_measured_fraction_theta_full 1.000
_diffrn_measured_fraction_theta_max 0.999
_diffrn_measurement_device_type 'Bruker Kappa APEX-DUO CCD'
_diffrn_measurement_method '\f and \w scans'
_diffrn_radiation_type MoK\a
_diffrn_radiation_wavelength 0.71073
_diffrn_reflns_av_R_equivalents 0.0276
_diffrn_reflns_av_unetI/netI 0.0215
_diffrn_reflns_Laue_measured_fraction_full 1.000
_diffrn_reflns_Laue_measured_fraction_max 0.999
_diffrn_reflns_limit_h_max 11
_diffrn_reflns_limit_h_min -11
_diffrn_reflns_limit_k_max 13
_diffrn_reflns_limit_k_min -13
_diffrn_reflns_limit_l_max 9
_diffrn_reflns_limit_l_min -11
_diffrn_reflns_number 8709
_diffrn_reflns_point_group_measured_fraction_full 1.000
_diffrn_reflns_point_group_measured_fraction_max 0.999
_diffrn_reflns_theta_full 25.242
_diffrn_reflns_theta_max 27.545
_diffrn_reflns_theta_min 2.365
_diffrn_source 'sealed tube with Bruker Triumph monochromator'
_exptl_absorpt_coefficient_mu 5.200
_exptl_absorpt_correction_T_max 0.7456
_exptl_absorpt_correction_T_min 0.5333
_exptl_absorpt_correction_type multi-scan
_exptl_absorpt_process_details 'SADABS (Bruker, 2014)'
_exptl_crystal_colour colourless
_exptl_crystal_density_diffrn 1.844
_exptl_crystal_description plate
_exptl_crystal_F_000 432
_exptl_crystal_size_max 0.270
_exptl_crystal_size_mid 0.230
_exptl_crystal_size_min 0.100
_refine_diff_density_max 0.337
_refine_diff_density_min -0.430
_refine_diff_density_rms 0.070
_refine_ls_extinction_method none
_refine_ls_goodness_of_fit_ref 1.079
_refine_ls_hydrogen_treatment constr
_refine_ls_matrix_type full
_refine_ls_number_parameters 100
_refine_ls_number_reflns 1800
_refine_ls_number_restraints 0
_refine_ls_restrained_S_all 1.079
_refine_ls_R_factor_all 0.0233
_refine_ls_R_factor_gt 0.0176
_refine_ls_shift/su_max 0.001
_refine_ls_shift/su_mean 0.000
_refine_ls_structure_factor_coef Fsqd
_refine_ls_weighting_details 'w=1/[\s^2^(Fo^2^)+(0.0221P)^2^+0.2673P] where P=(Fo^2^+2Fc^2^)/3'
_refine_ls_weighting_scheme calc
_refine_ls_wR_factor_gt 0.0438
_refine_ls_wR_factor_ref 0.0460
_reflns_Friedel_coverage 0.000
_reflns_number_gt 1586
_reflns_number_total 1800
_reflns_threshold_expression 'I > 2\s(I)'
_cod_data_source_file jo8b02081_si_003.cif
_cod_data_source_block d16140
_cod_original_sg_symbol_H-M 'P 21/c'
_cod_database_code 4034886
_shelx_shelxl_version_number 2014/7
_shelx_space_group_comment
; 
The symmetry employed for this shelxl refinement is uniquely defined 
by the following loop, which should always be used as a source of 
symmetry information in preference to the above space-group names. 
They are only intended as comments. 
;
_shelx_estimated_absorpt_t_min 0.334
_shelx_estimated_absorpt_t_max 0.624

loop_
_space_group_symop_operation_xyz
'x, y, z'
'-x, y+1/2, -z+1/2'
'-x, -y, -z'
'x, -y-1/2, z-1/2'

loop_
_atom_site_label
_atom_site_type_symbol
_atom_site_fract_x
_atom_site_fract_y
_atom_site_fract_z
_atom_site_U_iso_or_equiv
_atom_site_adp_type
_atom_site_occupancy
_atom_site_site_symmetry_order
_atom_site_calc_flag
_atom_site_refinement_flags_posn
_atom_site_refinement_flags_adp
Br1 Br 0.63211(2) 0.09102(2) 0.21930(2) 0.01986(7) Uani 1 1 d . .
O1 O 0.29905(12) -0.04421(11) 0.13287(12) 0.0169(2) Uani 1 1 d . .
O2 O 0.09444(14) -0.13174(13) -0.00923(13) 0.0244(3) Uani 1 1 d . .
C1 C 0.44944(18) 0.09816(14) 0.31444(18) 0.0153(3) Uani 1 1 d . .
C2 C 0.4193(2) 0.20240(15) 0.39515(18) 0.0194(3) Uani 1 1 d . .
H2A H 0.4940 0.2716 0.4124 0.023 Uiso 1 1 calc R U
C3 C 0.2695(2) 0.21393(17) 0.46021(19) 0.0228(4) Uani 1 1 d . .
H3A H 0.2342 0.3077 0.4550 0.027 Uiso 1 1 calc R U
H3B H 0.2868 0.1870 0.5666 0.027 Uiso 1 1 calc R U
C4 C 0.1442(2) 0.12555(17) 0.37471(19) 0.0202(3) Uani 1 1 d . .
H4A H 0.0503 0.1270 0.4256 0.024 Uiso 1 1 calc R U
H4B H 0.1154 0.1611 0.2724 0.024 Uiso 1 1 calc R U
C5 C 0.20101(17) -0.01738(15) 0.36562(17) 0.0160(3) Uani 1 1 d . .
H5A H 0.2186 -0.0583 0.4675 0.019 Uiso 1 1 calc R U
C6 C 0.09056(19) -0.10356(15) 0.25943(19) 0.0183(3) Uani 1 1 d . .
H6A H 0.0900 -0.1964 0.2961 0.022 Uiso 1 1 calc R U
H6B H -0.0166 -0.0680 0.2493 0.022 Uiso 1 1 calc R U
C7 C 0.15373(19) -0.09704(14) 0.11240(19) 0.0171(3) Uani 1 1 d . .
C8 C 0.34982(17) -0.02374(15) 0.29240(16) 0.0150(3) Uani 1 1 d . .
H8A H 0.4123 -0.1025 0.3328 0.018 Uiso 1 1 calc R U

loop_
_atom_site_aniso_label
_atom_site_aniso_U_11
_atom_site_aniso_U_22
_atom_site_aniso_U_33
_atom_site_aniso_U_23
_atom_site_aniso_U_13
_atom_site_aniso_U_12
Br1 0.01806(10) 0.02298(10) 0.01875(10) 0.00119(6) 0.00326(7) -0.00226(6)
O1 0.0189(6) 0.0190(5) 0.0125(5) -0.0031(4) 0.0015(5) -0.0024(4)
O2 0.0262(6) 0.0266(6) 0.0190(6) -0.0066(5) -0.0022(5) -0.0017(5)
C1 0.0154(7) 0.0168(7) 0.0130(7) 0.0029(5) -0.0011(6) -0.0009(6)
C2 0.0251(8) 0.0173(8) 0.0146(8) 0.0001(6) -0.0017(7) -0.0040(6)
C3 0.0286(9) 0.0201(8) 0.0200(9) -0.0070(6) 0.0040(7) 0.0011(7)
C4 0.0210(8) 0.0208(8) 0.0194(8) -0.0032(6) 0.0048(7) 0.0044(6)
C5 0.0179(7) 0.0164(7) 0.0134(7) 0.0016(6) 0.0013(6) -0.0016(6)
C6 0.0176(7) 0.0192(8) 0.0178(8) -0.0010(6) 0.0010(7) -0.0026(6)
C7 0.0188(8) 0.0129(7) 0.0188(8) -0.0004(6) 0.0000(7) 0.0012(6)
C8 0.0185(7) 0.0134(7) 0.0125(7) -0.0005(5) -0.0007(6) 0.0011(6)

loop_
_atom_type_symbol
_atom_type_description
_atom_type_scat_dispersion_real
_atom_type_scat_dispersion_imag
_atom_type_scat_source
C C 0.0033 0.0016 'International Tables Vol C Tables 4.2.6.8 and 6.1.1.4'
H H 0.0000 0.0000 'International Tables Vol C Tables 4.2.6.8 and 6.1.1.4'
O O 0.0106 0.0060 'International Tables Vol C Tables 4.2.6.8 and 6.1.1.4'
Br Br -0.2901 2.4595 'International Tables Vol C Tables 4.2.6.8 and 6.1.1.4'

loop_
_geom_angle_atom_site_label_1
_geom_angle_atom_site_label_2
_geom_angle_atom_site_label_3
_geom_angle
C7 O1 C8 109.77(12)
C2 C1 C8 124.50(15)
C2 C1 Br1 121.20(12)
C8 C1 Br1 114.28(11)
C1 C2 C3 121.58(15)
C1 C2 H2A 119.2
C3 C2 H2A 119.2
C2 C3 C4 110.65(13)
C2 C3 H3A 109.5
C4 C3 H3A 109.5
C2 C3 H3B 109.5
C4 C3 H3B 109.5
H3A C3 H3B 108.1
C5 C4 C3 111.13(13)
C5 C4 H4A 109.4
C3 C4 H4A 109.4
C5 C4 H4B 109.4
C3 C4 H4B 109.4
H4A C4 H4B 108.0
C4 C5 C6 112.77(13)
C4 C5 C8 111.18(13)
C6 C5 C8 101.55(12)
C4 C5 H5A 110.3
C6 C5 H5A 110.3
C8 C5 H5A 110.3
C7 C6 C5 104.75(13)
C7 C6 H6A 110.8
C5 C6 H6A 110.8
C7 C6 H6B 110.8
C5 C6 H6B 110.8
H6A C6 H6B 108.9
O2 C7 O1 120.85(16)
O2 C7 C6 129.19(16)
O1 C7 C6 109.96(13)
O1 C8 C1 109.69(12)
O1 C8 C5 105.80(11)
C1 C8 C5 114.54(13)
O1 C8 H8A 108.9
C1 C8 H8A 108.9
C5 C8 H8A 108.9

loop_
_geom_bond_atom_site_label_1
_geom_bond_atom_site_label_2
_geom_bond_distance
Br1 C1 1.9077(17)
O1 C7 1.3594(19)
O1 C8 1.4623(17)
O2 C7 1.199(2)
C1 C2 1.323(2)
C1 C8 1.498(2)
C2 C3 1.505(2)
C2 H2A 0.9500
C3 C4 1.530(2)
C3 H3A 0.9900
C3 H3B 0.9900
C4 C5 1.525(2)
C4 H4A 0.9900
C4 H4B 0.9900
C5 C6 1.530(2)
C5 C8 1.533(2)
C5 H5A 1.0000
C6 C7 1.506(2)
C6 H6A 0.9900
C6 H6B 0.9900
C8 H8A 1.0000

loop_
_geom_torsion_atom_site_label_1
_geom_torsion_atom_site_label_2
_geom_torsion_atom_site_label_3
_geom_torsion_atom_site_label_4
_geom_torsion
C8 C1 C2 C3 -6.8(2)
Br1 C1 C2 C3 174.96(12)
C1 C2 C3 C4 -21.6(2)
C2 C3 C4 C5 53.04(19)
C3 C4 C5 C6 -170.36(14)
C3 C4 C5 C8 -57.05(18)
C4 C5 C6 C7 94.36(16)
C8 C5 C6 C7 -24.70(15)
C8 O1 C7 O2 -173.99(14)
C8 O1 C7 C6 5.39(16)
C5 C6 C7 O2 -167.57(16)
C5 C6 C7 O1 13.12(16)
C7 O1 C8 C1 -145.84(12)
C7 O1 C8 C5 -21.81(15)
C2 C1 C8 O1 121.68(16)
Br1 C1 C8 O1 -59.92(14)
C2 C1 C8 C5 2.9(2)
Br1 C1 C8 C5 -178.69(10)
C4 C5 C8 O1 -91.97(14)
C6 C5 C8 O1 28.22(14)
C4 C5 C8 C1 28.96(17)
C6 C5 C8 C1 149.16(13)
